data_7247699
loop_
_publ_author_name
'Zheng, Yongpeng'
'Li, Jianxiao'
'Qi, Chaorong'
'Wu, Wanqing'
'Jiang, Huanfeng'

_publ_section_title
;
 Rapid assembly of structurally diverse cyanamides and disulfanes via
 base-mediated aminoalkylation of aryl thiourea
;
_journal_issue 47
_journal_name_full 'RSC Advances'
_journal_page_first 33047
_journal_page_last 33052
_journal_paper_doi 10.1039/D3RA06051A
_journal_volume 13
_journal_year 2023
_chemical_formula_moiety 'C16 H14 N2 O2'
_chemical_formula_sum 'C16 H14 N2 O2'
_chemical_formula_weight 266.29
_space_group_crystal_system monoclinic
_space_group_IT_number 14
_space_group_name_Hall '-P 2yn'
_space_group_name_H-M_alt 'P 1 21/n 1'
_atom_sites_solution_hydrogens geom
_atom_sites_solution_primary dual
_audit_creation_date 2022-12-04
_audit_creation_method
;
Olex2 1.2
(compiled 2018.05.29 svn.r3508 for OlexSys, GUI svn.r5506)
;
_audit_update_record
;
2023-02-14 deposited with the CCDC.	2023-10-31 downloaded from the CCDC.
;
_cell_angle_alpha 90
_cell_angle_beta 100.913(3)
_cell_angle_gamma 90
_cell_formula_units_Z 4
_cell_length_a 6.5729(5)
_cell_length_b 29.957(2)
_cell_length_c 6.9575(5)
_cell_measurement_reflns_used 2523
_cell_measurement_temperature 170
_cell_measurement_theta_max 26.032
_cell_measurement_theta_min 2.720
_cell_volume 1345.19(17)
_computing_cell_refinement 'SAINT V8.40A (?, 2016)'
_computing_data_reduction 'SAINT V8.40A (?, 2016)'
_computing_molecular_graphics 'Olex2 (Dolomanov et al., 2009)'
_computing_publication_material 'Olex2 (Dolomanov et al., 2009)'
_computing_structure_refinement 'ShelXL (Sheldrick, 2015)'
_computing_structure_solution 'ShelXT (Sheldrick, 2015)'
_diffrn_ambient_temperature 170.0
_diffrn_measured_fraction_theta_full 0.996
_diffrn_measured_fraction_theta_max 0.995
_diffrn_measurement_device_type 'D8 VENTURE'
_diffrn_measurement_method '\f and \w scans'
_diffrn_radiation_type MoK\a
_diffrn_radiation_wavelength 0.71073
_diffrn_reflns_av_R_equivalents 0.0670
_diffrn_reflns_av_unetI/netI 0.0628
_diffrn_reflns_Laue_measured_fraction_full 0.996
_diffrn_reflns_Laue_measured_fraction_max 0.995
_diffrn_reflns_limit_h_max 8
_diffrn_reflns_limit_h_min -8
_diffrn_reflns_limit_k_max 37
_diffrn_reflns_limit_k_min -37
_diffrn_reflns_limit_l_max 8
_diffrn_reflns_limit_l_min -8
_diffrn_reflns_number 10375
_diffrn_reflns_point_group_measured_fraction_full 0.996
_diffrn_reflns_point_group_measured_fraction_max 0.995
_diffrn_reflns_theta_full 25.242
_diffrn_reflns_theta_max 26.357
_diffrn_reflns_theta_min 2.720
_diffrn_standards_number 0
_exptl_absorpt_coefficient_mu 0.088
_exptl_absorpt_correction_T_max 0.7454
_exptl_absorpt_correction_T_min 0.5390
_exptl_absorpt_correction_type multi-scan
_exptl_absorpt_process_details
'SADABS-2016/2 (Bruker,2016/2) was used for absorption correction. wR2(int) was 0.1326 before and 0.0670 after correction. The Ratio of minimum to maximum transmission is 0.7231. The \l/2 correction factor is Not present.'
_exptl_crystal_colour colourless
_exptl_crystal_colour_primary colourless
_exptl_crystal_density_diffrn 1.315
_exptl_crystal_description block
_exptl_crystal_F_000 560
_exptl_crystal_size_max 0.12
_exptl_crystal_size_mid 0.08
_exptl_crystal_size_min 0.05
_refine_diff_density_max 0.200
_refine_diff_density_min -0.229
_refine_diff_density_rms 0.046
_refine_ls_extinction_method none
_refine_ls_goodness_of_fit_ref 1.071
_refine_ls_hydrogen_treatment constr
_refine_ls_matrix_type full
_refine_ls_number_parameters 181
_refine_ls_number_reflns 2743
_refine_ls_number_restraints 0
_refine_ls_restrained_S_all 1.071
_refine_ls_R_factor_all 0.0923
_refine_ls_R_factor_gt 0.0505
_refine_ls_shift/su_max 0.001
_refine_ls_shift/su_mean 0.000
_refine_ls_structure_factor_coef Fsqd
_refine_ls_weighting_details 'w=1/[\s^2^(Fo^2^)+(0.0478P)^2^+0.2512P] where P=(Fo^2^+2Fc^2^)/3'
_refine_ls_weighting_scheme calc
_refine_ls_wR_factor_gt 0.1056
_refine_ls_wR_factor_ref 0.1288
_reflns_Friedel_coverage 0.000
_reflns_number_gt 1819
_reflns_number_total 2743
_reflns_threshold_expression 'I > 2\s(I)'
_cod_data_source_file d3ra06051a2.cif
_cod_data_source_block 124z1085112_0m
_cod_database_code 7247699
_shelx_shelxl_version_number 2018/3
_shelx_space_group_comment
;
The symmetry employed for this shelxl refinement is uniquely defined
by the following loop, which should always be used as a source of
symmetry information in preference to the above space-group names.
They are only intended as comments.
;
_shelx_estimated_absorpt_t_max 0.996
_shelx_estimated_absorpt_t_min 0.989
_olex2_refinement_description
;
1. Fixed Uiso
 At 1.2 times of:
  All C(H) groups, All C(H,H) groups
2.a Secondary CH2 refined with riding coordinates:
 C8(H8A,H8B), C7(H7A,H7B), C16(H16A,H16B)
2.b Aromatic/amide H refined with riding coordinates:
 C11(H11), C12(H12), C15(H15), C6(H6), C2(H2), C5(H5), C3(H3), C4(H4)
;
_olex2_submission_special_instructions 'No special instructions were received'

loop_
_space_group_symop_operation_xyz
'x, y, z'
'-x+1/2, y+1/2, -z+1/2'
'-x, -y, -z'
'x-1/2, -y-1/2, z-1/2'

loop_
_atom_site_label
_atom_site_type_symbol
_atom_site_fract_x
_atom_site_fract_y
_atom_site_fract_z
_atom_site_U_iso_or_equiv
_atom_site_adp_type
_atom_site_occupancy
_atom_site_site_symmetry_order
_atom_site_calc_flag
_atom_site_refinement_flags_posn
_atom_site_refinement_flags_adp
_atom_site_refinement_flags_occupancy
_atom_site_disorder_assembly
_atom_site_disorder_group
O2 O 0.6341(2) 0.61773(4) 0.3798(2) 0.0375(4) Uani 1 1 d . . . . .
O1 O 0.89980(19) 0.56582(4) 0.4447(2) 0.0370(4) Uani 1 1 d . . . . .
N1 N 0.4467(2) 0.44103(5) 0.1960(2) 0.0279(4) Uani 1 1 d . . . . .
N2 N 0.0909(3) 0.41708(6) 0.0442(3) 0.0425(5) Uani 1 1 d . . . . .
C10 C 0.4872(3) 0.48720(6) 0.2384(2) 0.0248(4) Uani 1 1 d . . . . .
C11 C 0.3268(3) 0.51799(6) 0.1988(3) 0.0278(4) Uani 1 1 d . . . . .
H11 H 0.190909 0.508171 0.143306 0.033 Uiso 1 1 calc R . . . .
C8 C 0.6134(3) 0.40729(6) 0.2402(3) 0.0280(4) Uani 1 1 d . . . . .
H8A H 0.671591 0.407821 0.382291 0.034 Uiso 1 1 calc R . . . .
H8B H 0.725932 0.415149 0.169801 0.034 Uiso 1 1 calc R . . . .
C9 C 0.2559(3) 0.42822(6) 0.1146(3) 0.0304(5) Uani 1 1 d . . . . .
C12 C 0.3631(3) 0.56328(6) 0.2398(3) 0.0292(4) Uani 1 1 d . . . . .
H12 H 0.254208 0.584568 0.213534 0.035 Uiso 1 1 calc R . . . .
C15 C 0.6899(3) 0.50033(6) 0.3193(3) 0.0281(4) Uani 1 1 d . . . . .
H15 H 0.800752 0.479519 0.345969 0.034 Uiso 1 1 calc R . . . .
C14 C 0.7188(3) 0.54496(6) 0.3576(2) 0.0274(4) Uani 1 1 d . . . . .
C13 C 0.5605(3) 0.57572(6) 0.3189(3) 0.0277(4) Uani 1 1 d . . . . .
C7 C 0.5365(3) 0.36027(6) 0.1816(3) 0.0359(5) Uani 1 1 d . . . . .
H7A H 0.422011 0.352244 0.249254 0.043 Uiso 1 1 calc R . . . .
H7B H 0.483527 0.358997 0.038664 0.043 Uiso 1 1 calc R . . . .
C1 C 0.7137(3) 0.32777(6) 0.2372(3) 0.0372(5) Uani 1 1 d . . . . .
C16 C 0.8552(3) 0.61266(6) 0.4282(3) 0.0378(5) Uani 1 1 d . . . . .
H16A H 0.920352 0.626044 0.324626 0.045 Uiso 1 1 calc R . . . .
H16B H 0.910539 0.627872 0.553465 0.045 Uiso 1 1 calc R . . . .
C6 C 0.8532(3) 0.32150(7) 0.1132(4) 0.0462(6) Uani 1 1 d . . . . .
H6 H 0.831339 0.336400 -0.009564 0.055 Uiso 1 1 calc R . . . .
C2 C 0.7461(4) 0.30564(8) 0.4148(4) 0.0525(6) Uani 1 1 d . . . . .
H2 H 0.651661 0.309413 0.501320 0.063 Uiso 1 1 calc R . . . .
C5 C 1.0233(4) 0.29404(8) 0.1646(5) 0.0652(8) Uani 1 1 d . . . . .
H5 H 1.117768 0.290180 0.078132 0.078 Uiso 1 1 calc R . . . .
C3 C 0.9176(4) 0.27782(8) 0.4667(5) 0.0722(9) Uani 1 1 d . . . . .
H3 H 0.939560 0.262599 0.588689 0.087 Uiso 1 1 calc R . . . .
C4 C 1.0554(4) 0.27227(8) 0.3420(6) 0.0783(10) Uani 1 1 d . . . . .
H4 H 1.172512 0.253408 0.378484 0.094 Uiso 1 1 calc R . . . .

loop_
_atom_site_aniso_label
_atom_site_aniso_U_11
_atom_site_aniso_U_22
_atom_site_aniso_U_33
_atom_site_aniso_U_23
_atom_site_aniso_U_13
_atom_site_aniso_U_12
O2 0.0324(8) 0.0301(8) 0.0481(9) -0.0044(6) 0.0030(7) 0.0010(6)
O1 0.0276(8) 0.0328(8) 0.0470(9) -0.0035(6) -0.0021(6) -0.0017(6)
N1 0.0205(9) 0.0303(9) 0.0317(9) -0.0015(7) 0.0021(7) 0.0010(7)
N2 0.0285(10) 0.0451(11) 0.0508(11) 0.0036(8) -0.0002(9) -0.0029(8)
C10 0.0252(10) 0.0304(10) 0.0189(9) 0.0000(7) 0.0041(7) 0.0008(8)
C11 0.0221(10) 0.0360(10) 0.0255(9) 0.0009(8) 0.0044(8) 0.0030(8)
C8 0.0232(10) 0.0311(10) 0.0287(10) -0.0011(8) 0.0022(8) 0.0045(8)
C9 0.0279(12) 0.0328(11) 0.0307(10) 0.0024(8) 0.0063(9) 0.0025(9)
C12 0.0277(11) 0.0327(10) 0.0282(10) 0.0026(8) 0.0072(9) 0.0067(8)
C15 0.0248(10) 0.0329(10) 0.0263(10) 0.0028(8) 0.0041(8) 0.0052(8)
C14 0.0240(10) 0.0331(11) 0.0243(9) 0.0010(8) 0.0026(8) 0.0001(8)
C13 0.0288(11) 0.0291(10) 0.0256(10) -0.0001(8) 0.0062(8) 0.0006(8)
C7 0.0316(11) 0.0333(11) 0.0411(12) -0.0015(9) 0.0028(9) -0.0026(9)
C1 0.0306(11) 0.0244(10) 0.0544(13) -0.0022(9) 0.0021(10) -0.0052(9)
C16 0.0320(12) 0.0321(11) 0.0482(13) -0.0041(9) 0.0046(10) -0.0014(9)
C6 0.0430(14) 0.0308(11) 0.0637(15) -0.0092(10) 0.0071(12) -0.0022(10)
C2 0.0414(14) 0.0439(13) 0.0691(17) 0.0167(12) 0.0029(12) -0.0060(11)
C5 0.0485(16) 0.0333(13) 0.114(2) -0.0122(15) 0.0159(16) 0.0065(12)
C3 0.0577(18) 0.0457(15) 0.103(2) 0.0338(15) -0.0116(17) -0.0078(13)
C4 0.0437(17) 0.0339(14) 0.149(3) 0.0088(17) -0.0030(19) 0.0066(12)

loop_
_atom_type_symbol
_atom_type_description
_atom_type_scat_dispersion_real
_atom_type_scat_dispersion_imag
_atom_type_scat_source
C C 0.0033 0.0016 'International Tables Vol C Tables 4.2.6.8 and 6.1.1.4'
H H 0.0000 0.0000 'International Tables Vol C Tables 4.2.6.8 and 6.1.1.4'
N N 0.0061 0.0033 'International Tables Vol C Tables 4.2.6.8 and 6.1.1.4'
O O 0.0106 0.0060 'International Tables Vol C Tables 4.2.6.8 and 6.1.1.4'

loop_
_geom_angle_atom_site_label_1
_geom_angle_atom_site_label_2
_geom_angle_atom_site_label_3
_geom_angle
_geom_angle_site_symmetry_1
_geom_angle_site_symmetry_3
_geom_angle_publ_flag
C13 O2 C16 104.76(14) . . ?
C14 O1 C16 105.19(14) . . ?
C10 N1 C8 121.12(14) . . ?
C9 N1 C10 119.37(15) . . ?
C9 N1 C8 119.50(15) . . ?
C11 C10 N1 119.84(16) . . ?
C11 C10 C15 121.45(17) . . ?
C15 C10 N1 118.71(16) . . ?
C10 C11 H11 119.6 . . ?
C10 C11 C12 120.70(17) . . ?
C12 C11 H11 119.6 . . ?
N1 C8 H8A 109.1 . . ?
N1 C8 H8B 109.1 . . ?
N1 C8 C7 112.35(15) . . ?
H8A C8 H8B 107.9 . . ?
C7 C8 H8A 109.1 . . ?
C7 C8 H8B 109.1 . . ?
N2 C9 N1 179.9(3) . . ?
C11 C12 H12 121.3 . . ?
C13 C12 C11 117.45(17) . . ?
C13 C12 H12 121.3 . . ?
C10 C15 H15 122.0 . . ?
C14 C15 C10 116.01(17) . . ?
C14 C15 H15 122.0 . . ?
C15 C14 O1 127.19(17) . . ?
C15 C14 C13 122.90(17) . . ?
C13 C14 O1 109.86(16) . . ?
C12 C13 O2 128.53(17) . . ?
C12 C13 C14 121.50(17) . . ?
C14 C13 O2 109.92(16) . . ?
C8 C7 H7A 109.9 . . ?
C8 C7 H7B 109.9 . . ?
H7A C7 H7B 108.3 . . ?
C1 C7 C8 109.03(15) . . ?
C1 C7 H7A 109.9 . . ?
C1 C7 H7B 109.9 . . ?
C6 C1 C7 119.76(19) . . ?
C2 C1 C7 121.3(2) . . ?
C2 C1 C6 118.9(2) . . ?
O2 C16 H16A 110.2 . . ?
O2 C16 H16B 110.2 . . ?
O1 C16 O2 107.76(14) . . ?
O1 C16 H16A 110.2 . . ?
O1 C16 H16B 110.2 . . ?
H16A C16 H16B 108.5 . . ?
C1 C6 H6 119.4 . . ?
C5 C6 C1 121.2(2) . . ?
C5 C6 H6 119.4 . . ?
C1 C2 H2 120.0 . . ?
C1 C2 C3 119.9(3) . . ?
C3 C2 H2 120.0 . . ?
C6 C5 H5 120.2 . . ?
C4 C5 C6 119.6(3) . . ?
C4 C5 H5 120.2 . . ?
C2 C3 H3 119.8 . . ?
C4 C3 C2 120.3(3) . . ?
C4 C3 H3 119.8 . . ?
C5 C4 C3 120.0(2) . . ?
C5 C4 H4 120.0 . . ?
C3 C4 H4 120.0 . . ?

loop_
_geom_bond_atom_site_label_1
_geom_bond_atom_site_label_2
_geom_bond_distance
_geom_bond_site_symmetry_2
_geom_bond_publ_flag
O2 C13 1.385(2) . ?
O2 C16 1.436(2) . ?
O1 C14 1.378(2) . ?
O1 C16 1.434(2) . ?
N1 C10 1.429(2) . ?
N1 C8 1.480(2) . ?
N1 C9 1.331(2) . ?
N2 C9 1.152(2) . ?
C10 C11 1.389(2) . ?
C10 C15 1.402(2) . ?
C11 H11 0.9500 . ?
C11 C12 1.397(3) . ?
C8 H8A 0.9900 . ?
C8 H8B 0.9900 . ?
C8 C7 1.526(3) . ?
C12 H12 0.9500 . ?
C12 C13 1.362(3) . ?
C15 H15 0.9500 . ?
C15 C14 1.369(3) . ?
C14 C13 1.378(3) . ?
C7 H7A 0.9900 . ?
C7 H7B 0.9900 . ?
C7 C1 1.511(3) . ?
C1 C6 1.386(3) . ?
C1 C2 1.383(3) . ?
C16 H16A 0.9900 . ?
C16 H16B 0.9900 . ?
C6 H6 0.9500 . ?
C6 C5 1.380(3) . ?
C2 H2 0.9500 . ?
C2 C3 1.393(3) . ?
C5 H5 0.9500 . ?
C5 C4 1.377(4) . ?
C3 H3 0.9500 . ?
C3 C4 1.378(4) . ?
C4 H4 0.9500 . ?
